data_7707064
loop_
_publ_author_name
'Bazaga-Garc\'ia, Montse'
'V\'ilchez-C\'ozar, \'Alvaro'
'Maranescu, Bianca'
'Olivera-Pastor, Pascual'
'Marganovici, Marko'
'Ilia, Gheorghe'
'Cabeza D\'iaz, Aurelio'
'Visa, Aurelia'
'Colodrero, Rosario M. P.'

_publ_section_title
;
 Synthesis and electrochemical properties of
 metal(ii)-carboxyethylphenylphosphinates.
;
_journal_issue 19
_journal_name_full 'Dalton transactions (Cambridge, England : 2003)'
_journal_page_first 6539
_journal_page_last 6548
_journal_paper_doi 10.1039/d1dt00104c
_journal_volume 50
_journal_year 2021
_chemical_formula_moiety 'C18 Cd O8 P2'
_chemical_formula_sum 'C18 Cd O8 P2'
_chemical_formula_weight 518.55
_space_group_crystal_system monoclinic
_space_group_IT_number 14
_space_group_name_Hall '-P 2yn'
_space_group_name_H-M_alt 'P 1 21/n 1'
_audit_creation_date 2020-11-19T09:38
_audit_creation_method 'from EXP file using GSAS2CIF'
_audit_update_record
;
2020-11-19 deposited with the CCDC.	2021-04-01 downloaded from the CCDC.
;
_cell_angle_alpha 90.0
_cell_angle_beta 95.4112(18)
_cell_angle_gamma 90.0
_cell_formula_units_Z 4
_cell_length_a 14.9484(4)
_cell_length_b 5.51968(13)
_cell_length_c 23.7152(5)
_cell_measurement_temperature 298
_cell_volume 1948.03(8)
_computing_structure_refinement GSAS
_diffrn_ambient_temperature 298
_diffrn_measurement_device_type 'D8 ADVANCE (Bruker AXS) diffractometer'
_diffrn_radiation_probe x-ray
_diffrn_radiation_type 'Mo K\a~1~'
_diffrn_radiation_wavelength 0.7093
_diffrn_source 'sealed x-ray tube'
_diffrn_source_type 'D8 ADVANCE (Bruker AXS) diffractometer'
_exptl_absorpt_correction_T_max 1.00000
_exptl_absorpt_correction_T_min 1.00000
_exptl_absorpt_process_details
;   GSAS Absorption/surface roughness correction: function number 0
 No correction is applied.
;
_exptl_crystal_density_diffrn 1.768
_exptl_crystal_description Polycrystalline
_pd_block_id 2020-11-19T09:38|CdCEPPA|Cd-phosphinate|D8_Advance
_pd_calc_method 'Rietveld Refinement'
_pd_char_colour white
_pd_instr_location ' ?'
_pd_meas_2theta_range_inc 0.01
_pd_meas_2theta_range_max 44.99
_pd_meas_2theta_range_min 4.0
_pd_meas_number_of_points 4100
_pd_phase_name CdCEPPA
_pd_proc_2theta_range_inc 0.01
_pd_proc_2theta_range_max 44.98923
_pd_proc_2theta_range_min 3.99924
_pd_proc_info_datetime 2020-11-19T09:38:44
_pd_proc_info_excluded_regions ' ?'
_pd_proc_ls_background_function
;   GSAS Background function number 7 with 36 terms.
 Linear interpolation
      1:    108344.     2:    84301.6     3:    70778.6     4:    67580.1    
      5:    61861.6     6:    58491.0     7:    61001.7     8:    44289.3    
      9:    38190.8    10:    32575.9    11:    32833.1    12:    27239.9    
     13:    23819.2    14:    23527.1    15:    20192.8    16:    21393.4    
     17:    24261.5    18:    18843.2    19:    20516.0    20:    21815.5    
     21:    17926.5    22:    22366.5    23:    18514.5    24:    18571.0    
     25:    17913.8    26:    19638.1    27:    17158.9    28:    16520.6    
     29:    13901.2    30:    15592.4    31:    11828.6    32:    10555.6    
     33:    7709.71    34:    3284.43    35:    1016.58    36:   -2442.94    
;
_pd_proc_ls_peak_cutoff 0.00300
_pd_proc_ls_pref_orient_corr
;   March-Dollase
 AXIS  1 Ratio=   0.99445  h= 0.000  k= 0.000  l= 1.000
 Prefered orientation correction range: Min=   0.99168, Max=   1.01685
;
_pd_proc_ls_profile_function
;
 CW Profile function number 3 with  19 terms
 Pseudovoigt profile coefficients as parameterized in
 P. Thompson, D.E. Cox & J.B. Hastings (1987). J. Appl. Cryst.,20,79-83.
 Asymmetry correction of L.W. Finger, D.E. Cox & A. P. Jephcoat (1994).
 J. Appl. Cryst.,27,892-900.
 #1(GU)   =    0.000 #2(GV)   =    0.000 #3(GW)   =    1.890
 #4(GP)   =    0.000 #5(LX)   =    0.000 #6(LY)   =   17.184
 #7(S/L)  =   0.0132 #8(H/L)  =   0.0142
 #9(trns) =     0.00 #10(shft)=   0.0000
 #11(stec)=     0.00 #12(ptec)=     0.00 #13(sfec)=     0.00
 #14(L11) =    0.000 #15(L22) =    0.000 #16(L33) =    0.000
 #17(L12) =    0.000 #18(L13) =    0.000 #19(L23) =    0.000
 Peak tails are ignored  where the intensity is below 0.0030 times the peak
   Aniso. broadening axis   0.0   0.0   1.0
;
_pd_proc_ls_prof_R_factor 0.0553
_pd_proc_ls_prof_wR_expected 0.0294
_pd_proc_ls_prof_wR_factor 0.0738
_pd_proc_number_of_points 4100
_pd_spec_mounting ' ?'
_refine_ls_goodness_of_fit_all 2.66
_refine_ls_matrix_type full
_refine_ls_number_parameters 134
_refine_ls_number_restraints 50
_refine_ls_R_Fsqd_factor 0.06502
_refine_ls_shift/su_max 0.03
_refine_ls_shift/su_mean 0.02
_reflns_d_resolution_high 1.037
_reflns_d_resolution_low 7.441
_reflns_limit_h_max 14
_reflns_limit_h_min 0
_reflns_limit_k_max 5
_reflns_limit_k_min 0
_reflns_limit_l_max 22
_reflns_limit_l_min -23
_reflns_number_total 1830
_cod_data_source_file d1dt00104c2.cif
_cod_data_source_block CdCEPPA_publ
_cod_depositor_comments
;
The following automatic conversions were performed:

data item '_geom_angle_publ_flag' value 'N' was changed to 'n' in
accordance with the
/home/data/users/saulius/crontab/automatic-downloads/rss-feeds/RSC/lib/dictionaries/cif_core.dic
dictionary named 'cif_core.dic' version 2.4.2 last updated on
2011-04-26 (48 times).

data item '_geom_bond_publ_flag' value 'N' was changed to 'n' in
accordance with the
/home/data/users/saulius/crontab/automatic-downloads/rss-feeds/RSC/lib/dictionaries/cif_core.dic
dictionary named 'cif_core.dic' version 2.4.2 last updated on
2011-04-26 (68 times).

Automatic conversion script
Id: cif_fix_values 7556 2019-12-06 15:28:31Z antanas 

 Adding full bibliography for 7707064--7707066.cif.
;
_cod_original_cell_volume 1948.03(9)
_cod_original_sg_symbol_H-M 'P 21/n'
_cod_database_code 7707064

loop_
_symmetry_equiv_pos_site_id
_symmetry_equiv_pos_as_xyz
1 +x,+y,+z
2 -x+1/2,+y+1/2,-z+1/2
-1 -x,-y,-z
-2 +x+1/2,-y+1/2,+z+1/2

loop_
_atom_site_type_symbol
_atom_site_label
_atom_site_fract_x
_atom_site_fract_y
_atom_site_fract_z
_atom_site_occupancy
_atom_site_thermal_displace_type
_atom_site_U_iso_or_equiv
_atom_site_symmetry_multiplicity
Cd Cd1 0.7502(6) -0.3806(5) 1.0000(5) 1.0 Uiso 0.0226(10) 4
P P1 0.8336(12) 0.1053(28) 1.0861(6) 1.0 Uiso 0.0327(21) 4
P P2 0.6715(12) 0.1158(28) 0.9139(6) 1.0 Uiso 0.0327(21) 4
C C1 0.8551(24) 0.136(6) 1.1628(7) 1.0 Uiso 0.0052(16) 4
C C2 0.8952(24) -0.062(5) 1.1934(10) 1.0 Uiso 0.0052(16) 4
C C3 0.9196(19) -0.033(5) 1.2512(10) 1.0 Uiso 0.0052(16) 4
C C4 0.8854(25) 0.163(5) 1.2797(7) 1.0 Uiso 0.0052(16) 4
C C5 0.8416(27) 0.353(5) 1.2499(10) 1.0 Uiso 0.0052(16) 4
C C6 0.8274(24) 0.343(5) 1.1910(10) 1.0 Uiso 0.0052(16) 4
C C7 0.9402(16) 0.197(5) 1.0628(18) 1.0 Uiso 0.0052(16) 4
C C8 0.9721(16) 0.444(5) 1.0830(15) 1.0 Uiso 0.0052(16) 4
C C9 1.0671(18) 0.512(6) 1.0728(15) 1.0 Uiso 0.0052(16) 4
C C10 0.6587(22) 0.153(5) 0.8373(7) 1.0 Uiso 0.0052(16) 4
C C11 0.6089(20) -0.012(4) 0.8017(11) 1.0 Uiso 0.0052(16) 4
C C12 0.6113(19) 0.011(4) 0.7434(10) 1.0 Uiso 0.0052(16) 4
C C13 0.6328(20) 0.238(5) 0.7216(7) 1.0 Uiso 0.0052(16) 4
C C14 0.6679(20) 0.421(4) 0.7584(11) 1.0 Uiso 0.0052(16) 4
C C15 0.6953(18) 0.361(5) 0.8143(10) 1.0 Uiso 0.0052(16) 4
C C16 0.5631(14) 0.158(5) 0.9405(16) 1.0 Uiso 0.0052(16) 4
C C17 0.5107(17) 0.363(6) 0.9112(14) 1.0 Uiso 0.0052(16) 4
C C18 0.4225(20) 0.441(5) 0.9317(14) 1.0 Uiso 0.0052(16) 4
O O1 0.8155(16) -0.1642(29) 1.0736(11) 1.0 Uiso 0.0052(16) 4
O O2 0.7597(16) 0.278(4) 1.0646(11) 1.0 Uiso 0.0052(16) 4
O O3 1.0953(18) 0.695(4) 1.0998(11) 1.0 Uiso 0.0052(16) 4
O O4 1.0989(19) 0.384(4) 1.0364(12) 1.0 Uiso 0.0052(16) 4
O O5 0.7038(15) -0.1426(31) 0.9273(10) 1.0 Uiso 0.0052(16) 4
O O6 0.7362(17) 0.314(4) 0.9349(12) 1.0 Uiso 0.0052(16) 4
O O7 0.4015(21) 0.3055(35) 0.9700(11) 1.0 Uiso 0.0052(16) 4
O O8 0.3909(17) 0.634(4) 0.9112(11) 1.0 Uiso 0.0052(16) 4

loop_
_atom_type_symbol
_atom_type_number_in_cell
_atom_type_scat_dispersion_real
_atom_type_scat_dispersion_imag
_atom_type_scat_Cromer_Mann_a1
_atom_type_scat_Cromer_Mann_a2
_atom_type_scat_Cromer_Mann_a3
_atom_type_scat_Cromer_Mann_a4
_atom_type_scat_Cromer_Mann_b1
_atom_type_scat_Cromer_Mann_b2
_atom_type_scat_Cromer_Mann_b3
_atom_type_scat_Cromer_Mann_b4
_atom_type_scat_Cromer_Mann_c
_atom_type_scat_source
Mg 0.0 0.050 0.037 5.42040 2.82750 2.17350 79.2611 1.22690 0.38080 2.30730 7.19370 0.85840 International_Tables_Vol_C
Cd 4.0 -0.777 1.215 19.2214 0.59460 17.6444 6.90890 4.46100 24.7008 1.60290 87.4825 5.06940 International_Tables_Vol_C
P 8.0 0.102 0.095 6.43450 1.90670 4.17910 27.1570 1.78000 0.52600 1.49080 68.1645 1.11490 International_Tables_Vol_C
C 72.0 0.003 0.002 2.31000 20.8439 1.02000 10.2075 1.58860 0.56870 0.86500 51.6512 0.21560 International_Tables_Vol_C
O 32.0 0.011 0.006 3.04850 13.2771 2.28680 5.70110 1.54630 0.32390 0.86700 32.9089 0.25080 International_Tables_Vol_C

loop_
_geom_angle_atom_site_label_1
_geom_angle_atom_site_label_2
_geom_angle_atom_site_label_3
_geom_angle
_geom_angle_site_symmetry_1
_geom_angle_site_symmetry_2
_geom_angle_site_symmetry_3
_geom_angle_publ_flag
O1 Cd1 O2 85.9(8) 1_555 . 1_545 n
O1 Cd1 O5 111.5(5) 1_555 . 1_555 n
O1 Cd1 O6 156.8(9) 1_555 . 1_545 n
O2 Cd1 O5 160.7(8) 1_545 . 1_555 n
O2 Cd1 O6 81.4(5) 1_545 . 1_545 n
O5 Cd1 O6 84.8(8) 1_555 . 1_545 n
C1 P1 C7 101.6(17) 1_555 . 1_555 n
C1 P1 O1 107.1(8) 1_555 . 1_555 n
C1 P1 O2 109.5(8) 1_555 . 1_555 n
C7 P1 O1 110.8(12) 1_555 . 1_555 n
C7 P1 O2 111.0(8) 1_555 . 1_555 n
O1 P1 O2 115.8(9) 1_555 . 1_555 n
C10 P2 C16 108.7(16) 1_555 . 1_555 n
C10 P2 O5 108.2(8) 1_555 . 1_555 n
C10 P2 O6 104.5(14) 1_555 . 1_555 n
C16 P2 O5 108.9(8) 1_555 . 1_555 n
C16 P2 O6 110.9(8) 1_555 . 1_555 n
O5 P2 O6 115.3(9) 1_555 . 1_555 n
P1 C1 C2 117.8(15) 1_555 . 1_555 n
P1 C1 C6 121.1(15) 1_555 . 1_555 n
C2 C1 C6 121.0(5) 1_555 . 1_555 n
C1 C2 C3 118.3(6) 1_555 . 1_555 n
C2 C3 C4 119.4(7) 1_555 . 1_555 n
C3 C4 C5 120.9(6) 1_555 . 1_555 n
C4 C5 C6 119.9(6) 1_555 . 1_555 n
C1 C6 C5 119.0(6) 1_555 . 1_555 n
P1 C7 C8 114.6(18) 1_555 . 1_555 n
C7 C8 C9 116.6(20) 1_555 . 1_555 n
C8 C9 O3 113.4(23) 1_555 . 1_555 n
C8 C9 O4 113.5(23) 1_555 . 1_555 n
O3 C9 O4 132.9(16) 1_555 . 1_555 n
P2 C10 C11 121.9(19) 1_555 . 1_555 n
P2 C10 C15 118.1(19) 1_555 . 1_555 n
C11 C10 C15 119.88(5) 1_555 . 1_555 n
C10 C11 C12 118.40(20) 1_555 . 1_555 n
C11 C12 C13 118.46(20) 1_555 . 1_555 n
C12 C13 C14 119.88(5) 1_555 . 1_555 n
C13 C14 C15 118.58(20) 1_555 . 1_555 n
C10 C15 C14 118.48(20) 1_555 . 1_555 n
P2 C16 C17 112.3(17) 1_555 . 1_555 n
C16 C17 C18 119.7(20) 1_555 . 1_555 n
C17 C18 O7 110.7(23) 1_555 . 1_555 n
C17 C18 O8 115.3(21) 1_555 . 1_555 n
O7 C18 O8 133.6(16) 1_555 . 1_555 n
Cd1 O1 P1 135.8(13) 1_555 . 1_555 n
Cd1 O2 P1 134.5(15) 1_565 . 1_555 n
Cd1 O5 P2 141.3(14) 1_555 . 1_555 n
Cd1 O6 P2 140.5(16) 1_565 . 1_555 n

loop_
_geom_bond_atom_site_label_1
_geom_bond_atom_site_label_2
_geom_bond_distance
_geom_bond_site_symmetry_1
_geom_bond_site_symmetry_2
_geom_bond_publ_flag
Cd1 O1 2.260(25) . 1_555 n
Cd1 O2 2.424(22) . 1_545 n
Cd1 O4 2.490(28) . -1_757 n
Cd1 O5 2.225(22) . 1_555 n
Cd1 O6 2.280(23) . 1_545 n
Cd1 O7 2.475(30) . -1_657 n
P1 C1 1.826(6) . 1_555 n
P1 C7 1.807(7) . 1_555 n
P1 O1 1.536(6) . 1_555 n
P1 O2 1.511(6) . 1_555 n
P2 C10 1.820(6) . 1_555 n
P2 C16 1.809(6) . 1_555 n
P2 O5 1.529(6) . 1_555 n
P2 O6 1.515(6) . 1_555 n
C1 P1 1.826(6) . 1_555 n
C1 C2 1.415(6) . 1_555 n
C1 C6 1.407(6) . 1_555 n
C2 C1 1.415(6) . 1_555 n
C2 C3 1.394(6) . 1_555 n
C3 C2 1.394(6) . 1_555 n
C3 C4 1.398(7) . 1_555 n
C4 C3 1.398(7) . 1_555 n
C4 C5 1.395(6) . 1_555 n
C5 C4 1.395(6) . 1_555 n
C5 C6 1.393(6) . 1_555 n
C6 C1 1.407(6) . 1_555 n
C6 C5 1.393(6) . 1_555 n
C7 P1 1.807(7) . 1_555 n
C7 C8 1.508(7) . 1_555 n
C8 C7 1.508(7) . 1_555 n
C8 C9 1.510(7) . 1_555 n
C9 C8 1.510(7) . 1_555 n
C9 O3 1.249(7) . 1_555 n
C9 O4 1.241(7) . 1_555 n
C10 P2 1.820(6) . 1_555 n
C10 C11 1.4047(20) . 1_555 n
C10 C15 1.4045(20) . 1_555 n
C11 C10 1.4047(20) . 1_555 n
C11 C12 1.3921(19) . 1_555 n
C12 C11 1.3921(19) . 1_555 n
C12 C13 1.4037(20) . 1_555 n
C13 C12 1.4037(20) . 1_555 n
C13 C14 1.4033(20) . 1_555 n
C14 C13 1.4033(20) . 1_555 n
C14 C15 1.3911(19) . 1_555 n
C15 C10 1.4045(20) . 1_555 n
C15 C14 1.3911(19) . 1_555 n
C16 P2 1.809(6) . 1_555 n
C16 C17 1.506(7) . 1_555 n
C17 C16 1.506(7) . 1_555 n
C17 C18 1.511(7) . 1_555 n
C18 C17 1.511(7) . 1_555 n
C18 O7 1.239(7) . 1_555 n
C18 O8 1.248(7) . 1_555 n
O1 Cd1 2.260(25) . 1_555 n
O1 P1 1.536(6) . 1_555 n
O2 Cd1 2.424(22) . 1_565 n
O2 P1 1.511(6) . 1_555 n
O3 C9 1.249(7) . 1_555 n
O4 Cd1 2.490(28) . -1_757 n
O4 C9 1.241(7) . 1_555 n
O5 Cd1 2.225(22) . 1_555 n
O5 P2 1.529(6) . 1_555 n
O6 Cd1 2.280(23) . 1_565 n
O6 P2 1.515(6) . 1_555 n
O7 Cd1 2.475(30) . -1_657 n
O7 C18 1.239(7) . 1_555 n
O8 C18 1.248(7) . 1_555 n
